data_7030781
loop_
_publ_author_name
'Hu, Tong-Liang'
'Zou, Ruo-Qiang'
'Li, Jian-Rong'
'Bu, Xian-He'

_publ_section_title
;
 d(10) Metal complexes assembled from isomeric benzenedicarboxylates and
 3-(2-pyridyl)pyrazole showing 1D chain structures: syntheses, structures
 and luminescent properties.
;
_journal_issue 10
_journal_name_full 'Dalton transactions (Cambridge, England : 2003)'
_journal_page_first 1302
_journal_page_last 1311
_journal_paper_doi 10.1039/b716398c
_journal_year 2008
_chemical_formula_sum 'C24 H18 Cd2 N6 O5'
_chemical_formula_weight 695.24
_chemical_name_systematic
;
?
;
_space_group_IT_number 2
_symmetry_cell_setting triclinic
_symmetry_space_group_name_Hall '-P 1'
_symmetry_space_group_name_H-M 'P -1'
_atom_sites_solution_hydrogens geom
_atom_sites_solution_primary direct
_atom_sites_solution_secondary difmap
_audit_creation_method SHELXL-97
_cell_angle_alpha 73.43(3)
_cell_angle_beta 88.27(3)
_cell_angle_gamma 86.16(3)
_cell_formula_units_Z 2
_cell_length_a 8.8800(18)
_cell_length_b 11.713(2)
_cell_length_c 12.083(2)
_cell_measurement_reflns_used 11185
_cell_measurement_temperature 293(2)
_cell_measurement_theta_max 27.4
_cell_measurement_theta_min 3.0
_cell_volume 1201.8(4)
_computing_cell_refinement SMART
_computing_data_collection 'SMART (Bruker, 1998)'
_computing_data_reduction 'SAINT (Bruker, 1998)'
_computing_molecular_graphics 'SHELXTL (Sheldrick, 1997b)'
_computing_publication_material SHELXTL
_computing_structure_refinement 'SHELXL-97 (Sheldrick, 1997a)'
_computing_structure_solution 'SHELXS-97 (Sheldrick, 1997a)'
_diffrn_ambient_temperature 293(2)
_diffrn_measured_fraction_theta_full 0.997
_diffrn_measured_fraction_theta_max 0.997
_diffrn_measurement_device_type 'Bruker SMART CCD area-detecter'
_diffrn_measurement_method '\f and \w scans'
_diffrn_radiation_monochromator graphite
_diffrn_radiation_source 'fine-focus sealed tube'
_diffrn_radiation_type MoK\a
_diffrn_radiation_wavelength 0.71073
_diffrn_reflns_av_R_equivalents 0.0314
_diffrn_reflns_av_sigmaI/netI 0.0370
_diffrn_reflns_limit_h_max 10
_diffrn_reflns_limit_h_min -10
_diffrn_reflns_limit_k_max 13
_diffrn_reflns_limit_k_min -13
_diffrn_reflns_limit_l_max 14
_diffrn_reflns_limit_l_min -14
_diffrn_reflns_number 10475
_diffrn_reflns_theta_full 25.01
_diffrn_reflns_theta_max 25.01
_diffrn_reflns_theta_min 3.02
_diffrn_standards_number 0
_exptl_absorpt_coefficient_mu 1.819
_exptl_absorpt_correction_T_max 0.7849
_exptl_absorpt_correction_T_min 0.6904
_exptl_absorpt_correction_type multi-scan
_exptl_absorpt_process_details SADABS
_exptl_crystal_colour Colorless
_exptl_crystal_density_diffrn 1.921
_exptl_crystal_density_method 'not measured'
_exptl_crystal_description Block
_exptl_crystal_F_000 680
_exptl_crystal_size_max 0.22
_exptl_crystal_size_mid 0.18
_exptl_crystal_size_min 0.14
_refine_diff_density_max 0.371
_refine_diff_density_min -0.403
_refine_diff_density_rms 0.078
_refine_ls_extinction_method none
_refine_ls_goodness_of_fit_ref 1.121
_refine_ls_hydrogen_treatment mixed
_refine_ls_matrix_type full
_refine_ls_number_parameters 342
_refine_ls_number_reflns 4220
_refine_ls_number_restraints 0
_refine_ls_restrained_S_all 1.121
_refine_ls_R_factor_all 0.0416
_refine_ls_R_factor_gt 0.0303
_refine_ls_shift/su_max 0.001
_refine_ls_shift/su_mean 0.000
_refine_ls_structure_factor_coef Fsqd
_refine_ls_weighting_details 'calc w=1/[\s^2^(Fo^2^)+(0.0210P)^2^+0.3600P] where P=(Fo^2^+2Fc^2^)/3'
_refine_ls_weighting_scheme calc
_refine_ls_wR_factor_gt 0.0565
_refine_ls_wR_factor_ref 0.0599
_reflns_number_gt 3545
_reflns_number_total 4220
_reflns_threshold_expression I>2\s(I)
_cod_data_source_file b716398c.txt
_cod_data_source_block 5
_cod_depositor_comments
;
The following automatic conversions were performed:

'_symmetry_cell_setting' value 'Triclinic' changed to 'triclinic'
according to
/usr/data/users/saulius/automatic-downloads/retrospective/RSC/lib/dictionaries/cif_core.dic
dictionary named 'cif_core.dic' version 2.4.2 from
2011-04-26.

'_exptl_absorpt_correction_type' value 'Multi-scan'
changed to 'multi-scan' according to
/usr/data/users/saulius/automatic-downloads/retrospective/RSC/lib/dictionaries/cif_core.dic
dictionary named 'cif_core.dic' version 2.4.2 from 2011-04-26.

Automatic conversion script
Id: cif_fix_values 2281 2013-09-26 08:29:07Z andrius 
;
_cod_database_code 7030781

loop_
_symmetry_equiv_pos_as_xyz
'x, y, z'
'-x, -y, -z'

loop_
_atom_site_label
_atom_site_type_symbol
_atom_site_fract_x
_atom_site_fract_y
_atom_site_fract_z
_atom_site_U_iso_or_equiv
_atom_site_adp_type
_atom_site_occupancy
_atom_site_symmetry_multiplicity
_atom_site_calc_flag
_atom_site_refinement_flags
Cd1 Cd -0.07812(3) 0.51595(2) 0.75424(2) 0.03144(9) Uani 1 1 d .
Cd2 Cd 0.03480(3) 0.82915(2) 0.52721(2) 0.02831(9) Uani 1 1 d .
C1 C -0.3705(5) 0.3925(4) 0.9017(4) 0.0462(11) Uani 1 1 d .
H1 H -0.2979 0.3333 0.9368 0.055 Uiso 1 1 calc R
C2 C -0.5186(5) 0.3750(4) 0.9329(4) 0.0514(12) Uani 1 1 d .
H2 H -0.5455 0.3067 0.9891 0.062 Uiso 1 1 calc R
C3 C -0.6262(5) 0.4606(4) 0.8794(4) 0.0513(12) Uani 1 1 d .
H3 H -0.7277 0.4503 0.8979 0.062 Uiso 1 1 calc R
C4 C -0.5826(4) 0.5629(4) 0.7971(4) 0.0430(10) Uani 1 1 d .
H4 H -0.6543 0.6219 0.7601 0.052 Uiso 1 1 calc R
C5 C -0.4307(4) 0.5756(3) 0.7714(3) 0.0318(9) Uani 1 1 d .
C6 C -0.3748(4) 0.6808(3) 0.6835(3) 0.0296(8) Uani 1 1 d .
C7 C -0.4511(4) 0.7793(3) 0.6104(3) 0.0401(10) Uani 1 1 d .
H7 H -0.5545 0.7984 0.6074 0.048 Uiso 1 1 calc R
C8 C -0.3402(4) 0.8424(3) 0.5434(3) 0.0378(10) Uani 1 1 d .
H8 H -0.3569 0.9137 0.4856 0.045 Uiso 1 1 calc R
C9 C 0.2943(5) 0.9412(4) 0.3273(3) 0.0408(10) Uani 1 1 d .
H9 H 0.2434 1.0138 0.3250 0.049 Uiso 1 1 calc R
C10 C 0.4223(5) 0.9418(4) 0.2599(3) 0.0468(11) Uani 1 1 d .
H10 H 0.4591 1.0132 0.2155 0.056 Uiso 1 1 calc R
C11 C 0.4944(5) 0.8337(4) 0.2601(3) 0.0496(11) Uani 1 1 d .
H11 H 0.5799 0.8312 0.2142 0.059 Uiso 1 1 calc R
C12 C 0.4387(4) 0.7289(4) 0.3291(3) 0.0417(10) Uani 1 1 d .
H12 H 0.4860 0.6555 0.3293 0.050 Uiso 1 1 calc R
C13 C 0.3109(4) 0.7340(3) 0.3984(3) 0.0331(9) Uani 1 1 d .
C14 C 0.2502(4) 0.6281(3) 0.4778(3) 0.0317(9) Uani 1 1 d .
C15 C 0.2893(4) 0.5063(3) 0.4988(3) 0.0361(9) Uani 1 1 d .
H15 H 0.3644 0.4706 0.4622 0.043 Uiso 1 1 calc R
C16 C 0.1920(4) 0.4508(3) 0.5854(3) 0.0374(10) Uani 1 1 d .
H16 H 0.1906 0.3686 0.6176 0.045 Uiso 1 1 calc R
C17 C 0.0361(5) 1.2673(4) 0.8754(5) 0.0530(13) Uani 1 1 d .
C18 C 0.1033(4) 1.1431(3) 0.8830(3) 0.0356(10) Uani 1 1 d .
C19 C 0.1855(5) 1.0782(4) 0.9780(3) 0.0508(12) Uani 1 1 d .
H19 H 0.1998 1.1105 1.0386 0.061 Uiso 1 1 calc R
C20 C 0.2468(5) 0.9644(4) 0.9828(4) 0.0557(13) Uani 1 1 d .
H20 H 0.3027 0.9212 1.0467 0.067 Uiso 1 1 calc R
C21 C 0.2260(4) 0.9148(3) 0.8947(3) 0.0395(10) Uani 1 1 d .
H21 H 0.2671 0.8385 0.8993 0.047 Uiso 1 1 calc R
C22 C 0.1429(4) 0.9792(3) 0.7981(3) 0.0269(8) Uani 1 1 d .
C23 C 0.1176(4) 0.9240(3) 0.7037(3) 0.0270(8) Uani 1 1 d .
C24 C 0.0830(4) 1.0930(3) 0.7936(3) 0.0293(8) Uani 1 1 d .
H24 H 0.0280 1.1366 0.7293 0.035 Uiso 1 1 calc R
H1WA H 0.062(5) 0.670(4) 0.825(4) 0.054(16) Uiso 1 1 d .
H1WB H -0.006(6) 0.620(5) 0.930(5) 0.10(2) Uiso 1 1 d .
N1 N -0.3245(3) 0.4903(3) 0.8234(3) 0.0361(8) Uani 1 1 d .
N2 N -0.2249(3) 0.6857(3) 0.6614(3) 0.0310(7) Uani 1 1 d .
N3 N -0.2033(3) 0.7864(3) 0.5733(3) 0.0329(7) Uani 1 1 d .
N4 N 0.2392(3) 0.8404(3) 0.3963(3) 0.0330(7) Uani 1 1 d .
N5 N 0.1358(3) 0.6422(3) 0.5499(3) 0.0324(7) Uani 1 1 d .
N6 N 0.0995(3) 0.5320(3) 0.6167(3) 0.0339(7) Uani 1 1 d .
O1 O -0.0461(4) 1.3161(3) 0.7884(3) 0.0705(11) Uani 1 1 d .
O2 O 0.0641(4) 1.3154(3) 0.9499(4) 0.0931(14) Uani 1 1 d .
O3 O 0.0632(3) 0.9882(2) 0.6085(2) 0.0383(7) Uani 1 1 d .
O4 O 0.1471(3) 0.8145(2) 0.7184(2) 0.0434(7) Uani 1 1 d .
O1W O 0.0370(4) 0.6096(3) 0.8698(3) 0.0434(7) Uani 1 1 d .

loop_
_atom_site_aniso_label
_atom_site_aniso_U_11
_atom_site_aniso_U_22
_atom_site_aniso_U_33
_atom_site_aniso_U_23
_atom_site_aniso_U_13
_atom_site_aniso_U_12
Cd1 0.02977(16) 0.02547(16) 0.03752(18) -0.00787(12) 0.00216(13) 0.00363(12)
Cd2 0.03355(17) 0.02412(15) 0.02840(16) -0.01021(11) 0.00165(12) 0.00147(12)
C1 0.045(3) 0.040(2) 0.047(3) -0.004(2) 0.004(2) 0.000(2)
C2 0.053(3) 0.046(3) 0.053(3) -0.009(2) 0.015(2) -0.015(2)
C3 0.035(2) 0.059(3) 0.060(3) -0.018(2) 0.012(2) -0.010(2)
C4 0.031(2) 0.046(3) 0.050(3) -0.013(2) 0.0030(19) -0.001(2)
C5 0.031(2) 0.034(2) 0.034(2) -0.0156(17) -0.0006(17) 0.0005(18)
C6 0.029(2) 0.028(2) 0.035(2) -0.0132(17) -0.0026(17) 0.0039(17)
C7 0.028(2) 0.040(2) 0.049(3) -0.010(2) -0.0068(19) 0.0067(19)
C8 0.039(2) 0.034(2) 0.038(2) -0.0051(18) -0.0107(19) 0.0039(19)
C9 0.046(3) 0.042(2) 0.037(2) -0.015(2) 0.000(2) -0.005(2)
C10 0.049(3) 0.051(3) 0.037(2) -0.006(2) 0.005(2) -0.012(2)
C11 0.041(3) 0.075(3) 0.034(2) -0.018(2) 0.008(2) -0.004(2)
C12 0.036(2) 0.054(3) 0.038(2) -0.020(2) 0.0008(19) 0.006(2)
C13 0.030(2) 0.045(2) 0.028(2) -0.0181(18) -0.0055(17) 0.0015(19)
C14 0.029(2) 0.039(2) 0.031(2) -0.0161(18) -0.0002(17) 0.0002(18)
C15 0.034(2) 0.037(2) 0.043(2) -0.0217(19) 0.0023(19) 0.0060(19)
C16 0.041(2) 0.027(2) 0.046(3) -0.0151(18) -0.005(2) 0.0065(19)
C17 0.054(3) 0.034(3) 0.077(4) -0.027(3) 0.042(3) -0.017(2)
C18 0.043(2) 0.032(2) 0.038(2) -0.0189(18) 0.015(2) -0.0120(19)
C19 0.071(3) 0.060(3) 0.031(2) -0.025(2) 0.004(2) -0.021(3)
C20 0.078(3) 0.057(3) 0.031(2) -0.010(2) -0.017(2) -0.002(3)
C21 0.051(3) 0.029(2) 0.035(2) -0.0043(18) -0.012(2) 0.0073(19)
C22 0.032(2) 0.0237(19) 0.0239(19) -0.0059(15) 0.0024(16) -0.0005(16)
C23 0.030(2) 0.027(2) 0.024(2) -0.0072(16) 0.0039(16) -0.0041(17)
C24 0.034(2) 0.025(2) 0.028(2) -0.0062(16) 0.0014(16) -0.0017(17)
N1 0.0344(18) 0.0331(18) 0.0363(19) -0.0042(15) 0.0061(15) 0.0015(15)
N2 0.0273(17) 0.0285(17) 0.0365(19) -0.0092(14) 0.0017(14) 0.0021(14)
N3 0.0339(18) 0.0268(17) 0.0356(19) -0.0057(14) -0.0017(14) 0.0018(14)
N4 0.0342(18) 0.0373(19) 0.0301(18) -0.0147(15) 0.0012(14) 0.0001(15)
N5 0.0341(18) 0.0288(17) 0.0352(19) -0.0125(14) 0.0040(15) 0.0041(14)
N6 0.0353(18) 0.0284(17) 0.040(2) -0.0136(15) 0.0053(15) 0.0018(15)
O1 0.077(3) 0.0270(17) 0.106(3) -0.0209(18) 0.022(2) 0.0060(17)
O2 0.115(3) 0.082(3) 0.118(3) -0.082(3) 0.061(3) -0.049(2)
O3 0.0574(18) 0.0303(14) 0.0275(15) -0.0090(12) -0.0113(13) 0.0045(13)
O4 0.068(2) 0.0237(15) 0.0396(17) -0.0127(12) -0.0053(14) 0.0079(14)
O1W 0.057(2) 0.0364(18) 0.0378(19) -0.0115(16) 0.0033(16) -0.0068(15)

loop_
_atom_type_symbol
_atom_type_description
_atom_type_scat_dispersion_real
_atom_type_scat_dispersion_imag
_atom_type_scat_source
C C 0.0033 0.0016 'International Tables Vol C Tables 4.2.6.8 and 6.1.1.4'
H H 0.0000 0.0000 'International Tables Vol C Tables 4.2.6.8 and 6.1.1.4'
N N 0.0061 0.0033 'International Tables Vol C Tables 4.2.6.8 and 6.1.1.4'
O O 0.0106 0.0060 'International Tables Vol C Tables 4.2.6.8 and 6.1.1.4'
Cd Cd -0.8075 1.2024 'International Tables Vol C Tables 4.2.6.8 and 6.1.1.4'

loop_
_geom_angle_atom_site_label_1
_geom_angle_atom_site_label_2
_geom_angle_atom_site_label_3
_geom_angle
_geom_angle_site_symmetry_1
_geom_angle_site_symmetry_3
N6 Cd1 O1 87.54(12) . 1_545
N6 Cd1 O1W 98.96(12) . .
O1 Cd1 O1W 120.24(14) 1_545 .
N6 Cd1 N2 96.82(11) . .
O1 Cd1 N2 144.99(13) 1_545 .
O1W Cd1 N2 93.48(11) . .
N6 Cd1 N1 152.78(11) . .
O1 Cd1 N1 88.39(12) 1_545 .
O1W Cd1 N1 106.31(12) . .
N2 Cd1 N1 72.04(11) . .
N3 Cd2 N5 98.67(11) . .
N3 Cd2 N4 148.89(11) . .
N5 Cd2 N4 72.28(11) . .
N3 Cd2 O3 101.99(11) . .
N5 Cd2 O3 137.60(10) . .
N4 Cd2 O3 104.33(10) . .
N3 Cd2 O3 87.40(10) . 2_576
N5 Cd2 O3 145.90(9) . 2_576
N4 Cd2 O3 85.23(10) . 2_576
O3 Cd2 O3 72.01(9) . 2_576
N3 Cd2 O4 102.82(10) . .
N5 Cd2 O4 86.33(10) . .
N4 Cd2 O4 106.11(10) . .
O3 Cd2 O4 53.20(8) . .
O3 Cd2 O4 125.21(8) 2_576 .
N1 C1 C2 123.5(4) . .
N1 C1 H1 118.2 . .
C2 C1 H1 118.2 . .
C3 C2 C1 118.4(4) . .
C3 C2 H2 120.8 . .
C1 C2 H2 120.8 . .
C2 C3 C4 119.6(4) . .
C2 C3 H3 120.2 . .
C4 C3 H3 120.2 . .
C5 C4 C3 118.9(4) . .
C5 C4 H4 120.6 . .
C3 C4 H4 120.6 . .
N1 C5 C4 121.6(3) . .
N1 C5 C6 116.1(3) . .
C4 C5 C6 122.3(3) . .
N2 C6 C7 109.7(3) . .
N2 C6 C5 118.9(3) . .
C7 C6 C5 131.3(3) . .
C8 C7 C6 104.6(3) . .
C8 C7 H7 127.7 . .
C6 C7 H7 127.7 . .
N3 C8 C7 110.4(3) . .
N3 C8 H8 124.8 . .
C7 C8 H8 124.8 . .
N4 C9 C10 123.2(4) . .
N4 C9 H9 118.4 . .
C10 C9 H9 118.4 . .
C9 C10 C11 118.3(4) . .
C9 C10 H10 120.9 . .
C11 C10 H10 120.9 . .
C10 C11 C12 119.5(4) . .
C10 C11 H11 120.2 . .
C12 C11 H11 120.2 . .
C11 C12 C13 119.6(4) . .
C11 C12 H12 120.2 . .
C13 C12 H12 120.2 . .
N4 C13 C12 120.5(4) . .
N4 C13 C14 116.6(3) . .
C12 C13 C14 122.9(4) . .
N5 C14 C15 108.8(3) . .
N5 C14 C13 118.9(3) . .
C15 C14 C13 132.3(3) . .
C16 C15 C14 104.8(3) . .
C16 C15 H15 127.6 . .
C14 C15 H15 127.6 . .
N6 C16 C15 110.4(3) . .
N6 C16 H16 124.8 . .
C15 C16 H16 124.8 . .
O2 C17 O1 124.1(5) . .
O2 C17 C18 120.1(5) . .
O1 C17 C18 115.8(4) . .
C19 C18 C24 119.1(4) . .
C19 C18 C17 120.8(4) . .
C24 C18 C17 120.1(4) . .
C18 C19 C20 119.8(4) . .
C18 C19 H19 120.1 . .
C20 C19 H19 120.1 . .
C21 C20 C19 121.0(4) . .
C21 C20 H20 119.5 . .
C19 C20 H20 119.5 . .
C20 C21 C22 119.9(4) . .
C20 C21 H21 120.1 . .
C22 C21 H21 120.1 . .
C24 C22 C21 118.8(3) . .
C24 C22 C23 121.5(3) . .
C21 C22 C23 119.7(3) . .
O4 C23 O3 119.8(3) . .
O4 C23 C22 120.5(3) . .
O3 C23 C22 119.6(3) . .
C22 C24 C18 121.4(3) . .
C22 C24 H24 119.3 . .
C18 C24 H24 119.3 . .
C1 N1 C5 118.0(3) . .
C1 N1 Cd1 124.8(3) . .
C5 N1 Cd1 116.8(2) . .
C6 N2 N3 107.7(3) . .
C6 N2 Cd1 115.6(2) . .
N3 N2 Cd1 135.7(2) . .
C8 N3 N2 107.5(3) . .
C8 N3 Cd2 135.7(3) . .
N2 N3 Cd2 116.5(2) . .
C9 N4 C13 118.8(3) . .
C9 N4 Cd2 126.2(3) . .
C13 N4 Cd2 114.8(2) . .
C14 N5 N6 108.5(3) . .
C14 N5 Cd2 117.2(2) . .
N6 N5 Cd2 134.0(2) . .
C16 N6 N5 107.5(3) . .
C16 N6 Cd1 132.5(3) . .
N5 N6 Cd1 120.0(2) . .
C17 O1 Cd1 112.6(3) . 1_565
C23 O3 Cd2 96.2(2) . .
C23 O3 Cd2 155.7(2) . 2_576
Cd2 O3 Cd2 107.99(9) . 2_576
C23 O4 Cd2 90.5(2) . .
Cd1 O1W H1WA 104(3) . .
Cd1 O1W H1WB 121(4) . .
H1WA O1W H1WB 113(5) . .

loop_
_geom_bond_atom_site_label_1
_geom_bond_atom_site_label_2
_geom_bond_distance
_geom_bond_site_symmetry_2
Cd1 N6 2.233(3) .
Cd1 O1 2.258(3) 1_545
Cd1 O1W 2.304(3) .
Cd1 N2 2.319(3) .
Cd1 N1 2.325(3) .
Cd2 N3 2.223(3) .
Cd2 N5 2.255(3) .
Cd2 N4 2.357(3) .
Cd2 O3 2.371(2) .
Cd2 O3 2.421(3) 2_576
Cd2 O4 2.500(3) .
C1 N1 1.341(5) .
C1 C2 1.370(5) .
C1 H1 0.9300 .
C2 C3 1.369(6) .
C2 H2 0.9300 .
C3 C4 1.390(5) .
C3 H3 0.9300 .
C4 C5 1.383(5) .
C4 H4 0.9300 .
C5 N1 1.354(5) .
C5 C6 1.483(5) .
C6 N2 1.352(4) .
C6 C7 1.386(5) .
C7 C8 1.370(5) .
C7 H7 0.9300 .
C8 N3 1.350(4) .
C8 H8 0.9300 .
C9 N4 1.348(5) .
C9 C10 1.377(5) .
C9 H9 0.9300 .
C10 C11 1.380(6) .
C10 H10 0.9300 .
C11 C12 1.385(6) .
C11 H11 0.9300 .
C12 C13 1.398(5) .
C12 H12 0.9300 .
C13 N4 1.355(4) .
C13 C14 1.459(5) .
C14 N5 1.350(4) .
C14 C15 1.398(5) .
C15 C16 1.377(5) .
C15 H15 0.9300 .
C16 N6 1.344(4) .
C16 H16 0.9300 .
C17 O2 1.229(6) .
C17 O1 1.270(6) .
C17 C18 1.515(6) .
C18 C19 1.381(6) .
C18 C24 1.390(5) .
C19 C20 1.392(6) .
C19 H19 0.9300 .
C20 C21 1.372(5) .
C20 H20 0.9300 .
C21 C22 1.397(5) .
C21 H21 0.9300 .
C22 C24 1.388(5) .
C22 C23 1.492(5) .
C23 O4 1.254(4) .
C23 O3 1.270(4) .
C24 H24 0.9300 .
N2 N3 1.364(4) .
N5 N6 1.366(4) .
O1 Cd1 2.258(3) 1_565
O3 Cd2 2.421(3) 2_576
O1W H1WA 0.80(4) .
O1W H1WB 0.85(5) .

loop_
_geom_torsion_atom_site_label_1
_geom_torsion_atom_site_label_2
_geom_torsion_atom_site_label_3
_geom_torsion_atom_site_label_4
_geom_torsion
_geom_torsion_site_symmetry_1
_geom_torsion_site_symmetry_4
N1 C1 C2 C3 1.7(7) . .
C1 C2 C3 C4 -1.2(7) . .
C2 C3 C4 C5 0.1(6) . .
C3 C4 C5 N1 0.6(6) . .
C3 C4 C5 C6 178.9(4) . .
N1 C5 C6 N2 -0.3(5) . .
C4 C5 C6 N2 -178.7(3) . .
N1 C5 C6 C7 175.9(4) . .
C4 C5 C6 C7 -2.5(6) . .
N2 C6 C7 C8 0.5(4) . .
C5 C6 C7 C8 -176.0(4) . .
C6 C7 C8 N3 -0.1(4) . .
N4 C9 C10 C11 2.4(6) . .
C9 C10 C11 C12 -1.4(6) . .
C10 C11 C12 C13 -0.5(6) . .
C11 C12 C13 N4 1.6(6) . .
C11 C12 C13 C14 -176.7(4) . .
N4 C13 C14 N5 -5.0(5) . .
C12 C13 C14 N5 173.3(3) . .
N4 C13 C14 C15 176.5(4) . .
C12 C13 C14 C15 -5.1(6) . .
N5 C14 C15 C16 0.4(4) . .
C13 C14 C15 C16 179.0(4) . .
C14 C15 C16 N6 -0.3(4) . .
O2 C17 C18 C19 5.7(6) . .
O1 C17 C18 C19 -175.3(4) . .
O2 C17 C18 C24 -174.2(4) . .
O1 C17 C18 C24 4.8(6) . .
C24 C18 C19 C20 0.2(6) . .
C17 C18 C19 C20 -179.7(4) . .
C18 C19 C20 C21 -0.5(7) . .
C19 C20 C21 C22 0.4(7) . .
C20 C21 C22 C24 0.1(6) . .
C20 C21 C22 C23 -178.6(4) . .
C24 C22 C23 O4 -166.4(3) . .
C21 C22 C23 O4 12.3(5) . .
C24 C22 C23 O3 12.3(5) . .
C21 C22 C23 O3 -169.0(3) . .
C21 C22 C24 C18 -0.4(5) . .
C23 C22 C24 C18 178.3(3) . .
C19 C18 C24 C22 0.3(6) . .
C17 C18 C24 C22 -179.9(3) . .
C2 C1 N1 C5 -0.9(6) . .
C2 C1 N1 Cd1 -173.6(3) . .
C4 C5 N1 C1 -0.2(5) . .
C6 C5 N1 C1 -178.6(3) . .
C4 C5 N1 Cd1 173.0(3) . .
C6 C5 N1 Cd1 -5.4(4) . .
N6 Cd1 N1 C1 109.8(4) . .
O1 Cd1 N1 C1 28.4(3) 1_545 .
O1W Cd1 N1 C1 -92.7(3) . .
N2 Cd1 N1 C1 178.9(3) . .
N6 Cd1 N1 C5 -62.9(4) . .
O1 Cd1 N1 C5 -144.4(3) 1_545 .
O1W Cd1 N1 C5 94.5(3) . .
N2 Cd1 N1 C5 6.1(2) . .
C7 C6 N2 N3 -0.7(4) . .
C5 C6 N2 N3 176.3(3) . .
C7 C6 N2 Cd1 -171.1(2) . .
C5 C6 N2 Cd1 5.8(4) . .
N6 Cd1 N2 C6 148.3(2) . .
O1 Cd1 N2 C6 52.9(3) 1_545 .
O1W Cd1 N2 C6 -112.2(3) . .
N1 Cd1 N2 C6 -6.2(2) . .
N6 Cd1 N2 N3 -18.6(3) . .
O1 Cd1 N2 N3 -114.0(3) 1_545 .
O1W Cd1 N2 N3 80.9(3) . .
N1 Cd1 N2 N3 -173.1(3) . .
C7 C8 N3 N2 -0.3(4) . .
C7 C8 N3 Cd2 -172.5(3) . .
C6 N2 N3 C8 0.6(4) . .
Cd1 N2 N3 C8 168.2(3) . .
C6 N2 N3 Cd2 174.5(2) . .
Cd1 N2 N3 Cd2 -17.9(4) . .
N5 Cd2 N3 C8 -150.1(4) . .
N4 Cd2 N3 C8 -80.1(4) . .
O3 Cd2 N3 C8 67.2(4) . .
O3 Cd2 N3 C8 -3.8(4) 2_576 .
O4 Cd2 N3 C8 121.8(4) . .
N5 Cd2 N3 N2 38.3(2) . .
N4 Cd2 N3 N2 108.3(3) . .
O3 Cd2 N3 N2 -104.4(2) . .
O3 Cd2 N3 N2 -175.4(2) 2_576 .
O4 Cd2 N3 N2 -49.9(2) . .
C10 C9 N4 C13 -1.3(6) . .
C10 C9 N4 Cd2 174.2(3) . .
C12 C13 N4 C9 -0.7(5) . .
C14 C13 N4 C9 177.7(3) . .
C12 C13 N4 Cd2 -176.8(3) . .
C14 C13 N4 Cd2 1.6(4) . .
N3 Cd2 N4 C9 108.1(3) . .
N5 Cd2 N4 C9 -174.8(3) . .
O3 Cd2 N4 C9 -38.9(3) . .
O3 Cd2 N4 C9 31.2(3) 2_576 .
O4 Cd2 N4 C9 -94.1(3) . .
N3 Cd2 N4 C13 -76.2(3) . .
N5 Cd2 N4 C13 0.9(2) . .
O3 Cd2 N4 C13 136.8(2) . .
O3 Cd2 N4 C13 -153.1(2) 2_576 .
O4 Cd2 N4 C13 81.6(2) . .
C15 C14 N5 N6 -0.3(4) . .
C13 C14 N5 N6 -179.1(3) . .
C15 C14 N5 Cd2 -175.3(2) . .
C13 C14 N5 Cd2 5.9(4) . .
N3 Cd2 N5 C14 145.8(3) . .
N4 Cd2 N5 C14 -3.6(2) . .
O3 Cd2 N5 C14 -95.6(3) . .
O3 Cd2 N5 C14 47.5(3) 2_576 .
O4 Cd2 N5 C14 -111.8(3) . .
N3 Cd2 N5 N6 -27.6(3) . .
N4 Cd2 N5 N6 -177.0(3) . .
O3 Cd2 N5 N6 91.0(3) . .
O3 Cd2 N5 N6 -125.8(3) 2_576 .
O4 Cd2 N5 N6 74.8(3) . .
C15 C16 N6 N5 0.2(4) . .
C15 C16 N6 Cd1 -176.3(3) . .
C14 N5 N6 C16 0.1(4) . .
Cd2 N5 N6 C16 173.9(3) . .
C14 N5 N6 Cd1 177.1(2) . .
Cd2 N5 N6 Cd1 -9.2(4) . .
O1 Cd1 N6 C16 -7.1(3) 1_545 .
O1W Cd1 N6 C16 113.2(3) . .
N2 Cd1 N6 C16 -152.2(3) . .
N1 Cd1 N6 C16 -88.7(4) . .
O1 Cd1 N6 N5 176.8(3) 1_545 .
O1W Cd1 N6 N5 -62.9(3) . .
N2 Cd1 N6 N5 31.7(3) . .
N1 Cd1 N6 N5 95.2(3) . .
O2 C17 O1 Cd1 17.3(6) . 1_565
C18 C17 O1 Cd1 -161.6(2) . 1_565
O4 C23 O3 Cd2 5.5(4) . .
C22 C23 O3 Cd2 -173.3(3) . .
O4 C23 O3 Cd2 179.5(4) . 2_576
C22 C23 O3 Cd2 0.7(8) . 2_576
N3 Cd2 O3 C23 94.2(2) . .
N5 Cd2 O3 C23 -23.3(3) . .
N4 Cd2 O3 C23 -102.6(2) . .
O3 Cd2 O3 C23 177.4(3) 2_576 .
O4 Cd2 O3 C23 -3.0(2) . .
N3 Cd2 O3 Cd2 -83.24(12) . 2_576
N5 Cd2 O3 Cd2 159.30(12) . 2_576
N4 Cd2 O3 Cd2 80.03(12) . 2_576
O3 Cd2 O3 Cd2 0.0 2_576 2_576
O4 Cd2 O3 Cd2 179.62(16) . 2_576
O3 C23 O4 Cd2 -5.2(3) . .
C22 C23 O4 Cd2 173.6(3) . .
N3 Cd2 O4 C23 -92.5(2) . .
N5 Cd2 O4 C23 169.4(2) . .
N4 Cd2 O4 C23 99.1(2) . .
O3 Cd2 O4 C23 3.0(2) . .
O3 Cd2 O4 C23 3.5(2) 2_576 .
